data_8100936
loop_
_publ_author_name
'Uzoukwu, Bieluonwu A.'
'Gloe, Karsten'
'Duddeck, Helmut'
'Rademacher, Otto'

_publ_section_title
;
Crystal structure of 1-(4-propanoyl-2,4-dihydro-5-methyl-2-phenyl-
3H-pyrazol-3-oneimine)-2-aminobenzene, C~19~H~20~N~4~O, and of 1-
(4-butanoyl-2,4-dihydro-5-methyl-2-phenyl-3H-pyrazol-3-oneimine)-2-
aminobenzene, C~20~H~22~N~4~O
;
_journal_issue 2
_journal_name_full 'Zeitschrift f\"ur Kristallographie - New Crystal Structures'
_journal_page_first 251
_journal_page_last 254
_journal_volume 216
_journal_year 2001
_chemical_formula_sum 'C20 H22 N4 O'
_chemical_formula_weight 334.42
_chemical_melting_point 470
_space_group_IT_number 2
_symmetry_cell_setting triclinic
_symmetry_space_group_name_Hall '-P 1'
_symmetry_space_group_name_H-M 'P -1'
_cell_angle_alpha 77.956(19)
_cell_angle_beta 77.41(2)
_cell_angle_gamma 83.970(20)
_cell_formula_units_Z 2
_cell_length_a 8.830(2)
_cell_length_b 9.171(2)
_cell_length_c 11.400(3)
_cell_measurement_temperature 293(2)
_cell_volume 879.4(4)
_diffrn_ambient_temperature 293(2)
_exptl_crystal_density_diffrn 1.263
_cod_database_code 8100936

loop_
_symmetry_equiv_pos_as_xyz
'x, y, z'
'-x, -y, -z'

loop_
_atom_site_label
_atom_site_type_symbol
_atom_site_fract_x
_atom_site_fract_y
_atom_site_fract_z
_atom_site_U_iso_or_equiv
_atom_site_adp_type
_atom_site_occupancy
_atom_site_symmetry_multiplicity
_atom_site_calc_flag
_atom_site_refinement_flags
_atom_site_disorder_assembly
_atom_site_disorder_group
N1 N 0.07523(18) 0.23217(17) 0.48720(15) 0.0458(4) Uani 1 2 d . . .
N2 N 0.16825(18) 0.16964(16) 0.39156(14) 0.0427(4) Uani 1 2 d . . .
N3 N 0.30781(19) -0.23084(17) 0.58699(15) 0.0472(5) Uani 1 2 d . . .
N4 N 0.2158(2) -0.4768(3) 0.52419(18) 0.0578(5) Uani 1 2 d . . .
O1 O 0.32192(18) -0.04952(16) 0.37031(13) 0.0586(4) Uani 1 2 d . . .
C1 C -0.0072(3) 0.1745(2) 0.70570(19) 0.0572(6) Uani 1 2 d . . .
H1A H 0.0625 0.1834 0.7574 0.086 Uiso 1 2 calc R . .
H1B H -0.0765 0.0972 0.7464 0.086 Uiso 1 2 calc R . .
H1C H -0.0664 0.2676 0.6887 0.086 Uiso 1 2 calc R . .
C2 C 0.0843(2) 0.1360(2) 0.58833(18) 0.0428(5) Uani 1 2 d . . .
C3 C 0.1826(2) 0.0072(2) 0.56578(17) 0.0401(5) Uani 1 2 d . . .
C4 C 0.2347(2) 0.0323(2) 0.43477(18) 0.0432(5) Uani 1 2 d . . .
C5 C 0.1786(2) 0.2486(2) 0.26984(17) 0.0426(5) Uani 1 2 d . . .
C6 C 0.1042(2) 0.3886(2) 0.2471(2) 0.0534(6) Uani 1 2 d . . .
H6 H 0.0468 0.4306 0.3119 0.064 Uiso 1 2 calc R . .
C7 C 0.1149(3) 0.4663(3) 0.1287(2) 0.0656(7) Uani 1 2 d . . .
H7 H 0.0645 0.5607 0.1143 0.079 Uiso 1 2 calc R . .
C8 C 0.1988(3) 0.4067(3) 0.0317(2) 0.0715(7) Uani 1 2 d . . .
H8 H 0.2056 0.4596 -0.0482 0.086 Uiso 1 2 calc R . .
C9 C 0.2720(3) 0.2679(3) 0.0546(2) 0.0671(7) Uani 1 2 d . . .
H9 H 0.3297 0.2268 -0.0105 0.081 Uiso 1 2 calc R . .
C10 C 0.2623(2) 0.1875(2) 0.17212(19) 0.0539(6) Uani 1 2 d . . .
H10 H 0.3118 0.0926 0.1857 0.065 Uiso 1 2 calc R . .
C11 C 0.2241(2) -0.1249(2) 0.64130(17) 0.0408(5) Uani 1 2 d . . .
C12 C 0.3614(2) -0.3764(2) 0.64123(17) 0.0442(5) Uani 1 2 d . . .
C13 C 0.3151(2) -0.4977(2) 0.60398(17) 0.0432(5) Uani 1 2 d . . .
C14 C 0.3780(2) -0.6388(2) 0.64800(19) 0.0503(6) Uani 1 2 d . . .
H14 H 0.3509 -0.7213 0.6234 0.060 Uiso 1 2 calc R . .
C15 C 0.4789(2) -0.6591(2) 0.7267(2) 0.0585(6) Uani 1 2 d . . .
H15 H 0.5188 -0.7548 0.7550 0.070 Uiso 1 2 calc R . .
C16 C 0.5215(3) -0.5392(3) 0.7640(2) 0.0630(6) Uani 1 2 d . . .
H16 H 0.5882 -0.5533 0.8189 0.076 Uiso 1 2 calc R . .
C17 C 0.4648(2) -0.3985(2) 0.7195(2) 0.0563(6) Uani 1 2 d . . .
H17 H 0.4963 -0.3167 0.7423 0.068 Uiso 1 2 calc R . .
C18 C 0.1825(2) -0.1507(2) 0.77814(17) 0.0459(5) Uani 1 2 d . . .
H18A H 0.1899 -0.2572 0.8104 0.055 Uiso 1 2 calc R . .
H18B H 0.0756 -0.1142 0.8031 0.055 Uiso 1 2 calc R . .
C19 C 0.2876(3) -0.0732(3) 0.83305(19) 0.0593(6) Uani 1 2 d . . .
H19A H 0.3953 -0.0956 0.7968 0.071 Uiso 1 2 calc R . .
H19B H 0.2664 0.0341 0.8130 0.071 Uiso 1 2 calc R . .
C20 C 0.2637(5) -0.1216(4) 0.9694(3) 0.1121(12) Uani 1 2 d . . .
H20A H 0.3316 -0.0706 1.0002 0.168 Uiso 1 2 calc R . .
H20B H 0.2866 -0.2274 0.9895 0.168 Uiso 1 2 calc R . .
H20C H 0.1577 -0.0979 1.0057 0.168 Uiso 1 2 calc R . .
H1 H 0.329(5) -0.198(5) 0.495(4) 0.168 Uiso 1 2 d . . .
H2 H 0.185(3) -0.557(3) 0.505(2) 0.074(8) Uiso 1 2 d . . .
H3 H 0.159(3) -0.389(3) 0.509(2) 0.068(7) Uiso 1 2 d . . .

loop_
_atom_site_aniso_label
_atom_site_aniso_U_11
_atom_site_aniso_U_22
_atom_site_aniso_U_33
_atom_site_aniso_U_23
_atom_site_aniso_U_13
_atom_site_aniso_U_12
N1 0.0530(10) 0.0404(9) 0.0446(10) -0.0138(8) -0.0061(8) -0.0020(7)
N2 0.0504(10) 0.0385(9) 0.0378(9) -0.0086(7) -0.0053(7) -0.0021(7)
N3 0.0601(11) 0.0363(9) 0.0446(10) -0.0097(8) -0.0079(8) -0.0013(8)
N4 0.0699(13) 0.0462(12) 0.0646(13) -0.0190(10) -0.0227(10) -0.0004(10)
O1 0.0740(10) 0.0503(9) 0.0447(9) -0.0125(7) -0.0008(7) 0.0104(7)
C1 0.0695(14) 0.0542(13) 0.0460(13) -0.0181(10) -0.0029(10) 0.0029(11)
C2 0.0469(11) 0.0384(11) 0.0450(12) -0.0119(10) -0.0068(9) -0.0081(9)
C3 0.0470(11) 0.0353(11) 0.0393(11) -0.0110(9) -0.0066(9) -0.0053(9)
C4 0.0474(11) 0.0383(11) 0.0443(12) -0.0119(9) -0.0056(9) -0.0042(9)
C5 0.0443(11) 0.0432(12) 0.0418(12) -0.0064(9) -0.0100(9) -0.0100(9)
C6 0.0581(13) 0.0490(13) 0.0523(13) -0.0057(10) -0.0131(10) -0.0033(10)
C7 0.0731(16) 0.0551(14) 0.0648(16) 0.0032(12) -0.0209(13) -0.0008(12)
C8 0.0823(17) 0.0753(17) 0.0502(14) 0.0074(12) -0.0165(13) -0.0071(14)
C9 0.0740(16) 0.0760(17) 0.0443(14) -0.0046(12) -0.0049(11) -0.0013(13)
C10 0.0577(13) 0.0552(13) 0.0467(13) -0.0077(10) -0.0077(10) -0.0044(10)
C11 0.0426(11) 0.0378(11) 0.0442(11) -0.0123(9) -0.0057(9) -0.0104(9)
C12 0.0479(12) 0.0407(11) 0.0409(11) -0.0068(9) -0.0032(9) -0.0027(9)
C13 0.0433(11) 0.0429(12) 0.0394(11) -0.0099(9) 0.0021(9) -0.0027(9)
C14 0.0529(12) 0.0400(12) 0.0522(13) -0.0088(10) 0.0011(10) -0.0019(9)
C15 0.0555(13) 0.0512(13) 0.0577(14) -0.0018(11) -0.0006(11) 0.0065(11)
C16 0.0568(13) 0.0693(16) 0.0621(15) -0.0086(12) -0.0191(11) 0.0063(12)
C17 0.0581(13) 0.0554(14) 0.0592(14) -0.0162(11) -0.0152(11) -0.0034(11)
C18 0.0514(12) 0.0439(11) 0.0406(11) -0.0082(9) -0.0042(9) -0.0053(9)
C19 0.0726(15) 0.0614(14) 0.0497(13) -0.0190(11) -0.0166(11) -0.0041(11)
C20 0.180(4) 0.111(2) 0.0589(18) -0.0177(16) -0.041(2) -0.032(2)

loop_
_geom_bond_atom_site_label_1
_geom_bond_atom_site_label_2
_geom_bond_distance
_geom_bond_site_symmetry_2
_geom_bond_publ_flag
N1 C2 1.309(3) . no
N1 N2 1.401(2) . yes
N2 C4 1.373(2) . yes
N2 C5 1.413(2) . no
N3 C11 1.332(2) . yes
N3 C12 1.428(3) . no
N3 H1 1.01(4) . no
N4 C13 1.369(3) . no
N4 H2 0.89(3) . no
N4 H3 0.91(3) . no
O1 C4 1.248(2) . yes
C1 C2 1.494(3) . no
C1 H1A 0.9600 . no
C1 H1B 0.9600 . no
C1 H1C 0.9600 . no
C2 C3 1.424(3) . yes
C3 C11 1.397(3) . yes
C3 C4 1.440(3) . yes
C5 C6 1.380(3) . no
C5 C10 1.385(3) . no
C6 C7 1.377(3) . no
C6 H6 0.9300 . no
C7 C8 1.372(4) . no
C7 H7 0.9300 . no
C8 C9 1.367(3) . no
C8 H8 0.9300 . no
C9 C10 1.377(3) . no
C9 H9 0.9300 . no
C10 H10 0.9300 . no
C11 C18 1.496(3) . yes
C12 C17 1.383(3) . no
C12 C13 1.398(3) . no
C13 C14 1.390(3) . no
C14 C15 1.370(3) . no
C14 H14 0.9300 . no
C15 C16 1.373(3) . no
C15 H15 0.9300 . no
C16 C17 1.369(3) . no
C16 H16 0.9300 . no
C17 H17 0.9300 . no
C18 C19 1.528(3) . no
C18 H18A 0.9700 . no
C18 H18B 0.9700 . no
C19 C20 1.499(4) . no
C19 H19A 0.9700 . no
C19 H19B 0.9700 . no
C20 H20A 0.9600 . no
C20 H20B 0.9600 . no
C20 H20C 0.9600 . no

loop_
_cod_related_entry_id
_cod_related_entry_database
_cod_related_entry_code
1 ChemSpider 30653828
